data_7150774
loop_
_publ_author_name
'Jiang, Huanfeng'
'Mai, Ronghuan'
'Cao, Hua'
'Zhu, Qiuhua'
'Liu, Xiaohang'

_publ_section_title
;
 l-Proline-catalyzed synthesis of highly functionalized
 multisubstituted 1,4-dihydropyridines
;
_journal_issue 23
_journal_name_full 'Organic &amp; Biomolecular Chemistry'
_journal_page_first 4943
_journal_page_last 4953
_journal_paper_doi 10.1039/b914659h
_journal_volume 7
_journal_year 2009
_chemical_formula_moiety 'C22 H20 Cl N O2'
_chemical_formula_sum 'C22 H20 Cl N O2'
_chemical_formula_weight 365.84
_chemical_name_systematic
;
?
;
_space_group_IT_number 61
_symmetry_cell_setting orthorhombic
_symmetry_space_group_name_Hall '-P 2ac 2ab'
_symmetry_space_group_name_H-M 'P b c a'
_atom_sites_solution_hydrogens geom
_atom_sites_solution_primary direct
_atom_sites_solution_secondary difmap
_audit_creation_method SHELXL-97
_cell_angle_alpha 90.00
_cell_angle_beta 90.00
_cell_angle_gamma 90.00
_cell_formula_units_Z 8
_cell_length_a 17.530(3)
_cell_length_b 14.759(3)
_cell_length_c 14.559(3)
_cell_measurement_reflns_used 4520
_cell_measurement_temperature 293(2)
_cell_measurement_theta_max 28
_cell_measurement_theta_min 1.36
_cell_volume 3766.8(13)
_computing_cell_refinement RAPID-AUTO
_computing_data_collection 'RAPID-AUTO (Rigaku, 1998)'
_computing_data_reduction 'CrystalStructure (Rigaku/MSC, 2002)'
_computing_molecular_graphics 'ORTEPII (Johnson, 1976)'
_computing_publication_material SHELXL97
_computing_structure_refinement 'SHELXL-97 (Sheldrick, 2008)'
_computing_structure_solution 'SHELXS-97 (Sheldrick, 2008)'
_diffrn_ambient_temperature 293(2)
_diffrn_measured_fraction_theta_full 0.989
_diffrn_measured_fraction_theta_max 0.989
_diffrn_measurement_device_type 'Rigaku/MSC Mercury CCD'
_diffrn_measurement_method \w
_diffrn_radiation_monochromator graphite
_diffrn_radiation_source 'fine-focus sealed tube'
_diffrn_radiation_type MoK\a
_diffrn_radiation_wavelength 0.71073
_diffrn_reflns_av_R_equivalents 0.0524
_diffrn_reflns_av_sigmaI/netI 0.0338
_diffrn_reflns_limit_h_max 20
_diffrn_reflns_limit_h_min -20
_diffrn_reflns_limit_k_max 17
_diffrn_reflns_limit_k_min -17
_diffrn_reflns_limit_l_max 17
_diffrn_reflns_limit_l_min -17
_diffrn_reflns_number 26778
_diffrn_reflns_theta_full 25.20
_diffrn_reflns_theta_max 25.20
_diffrn_reflns_theta_min 3.03
_diffrn_standards_number 0
_exptl_absorpt_coefficient_mu 0.218
_exptl_absorpt_correction_T_max 0.964
_exptl_absorpt_correction_T_min 0.951
_exptl_absorpt_correction_type multi-scan
_exptl_absorpt_process_details '(Jacobson, 1998)'
_exptl_crystal_colour brown
_exptl_crystal_density_diffrn 1.290
_exptl_crystal_density_method 'not measured'
_exptl_crystal_description block
_exptl_crystal_F_000 1536
_exptl_crystal_size_max 0.30
_exptl_crystal_size_mid 0.27
_exptl_crystal_size_min 0.22
_refine_diff_density_max 0.768
_refine_diff_density_min -0.634
_refine_diff_density_rms 0.049
_refine_ls_extinction_method none
_refine_ls_goodness_of_fit_ref 1.147
_refine_ls_hydrogen_treatment constr
_refine_ls_matrix_type full
_refine_ls_number_parameters 232
_refine_ls_number_reflns 3357
_refine_ls_number_restraints 7
_refine_ls_restrained_S_all 1.146
_refine_ls_R_factor_all 0.1059
_refine_ls_R_factor_gt 0.0663
_refine_ls_shift/su_max 0.001
_refine_ls_shift/su_mean 0.000
_refine_ls_structure_factor_coef Fsqd
_refine_ls_weighting_details 'calc w=1/[\s^2^(Fo^2^)+(0.1303P)^2^+0.2046P] where P=(Fo^2^+2Fc^2^)/3'
_refine_ls_weighting_scheme calc
_refine_ls_wR_factor_gt 0.2090
_refine_ls_wR_factor_ref 0.2385
_reflns_number_gt 1942
_reflns_number_total 3357
_reflns_threshold_expression >2sigma(I)
_cod_data_source_file b914659h.txt
_cod_data_source_block 1
_cod_depositor_comments
;
The following automatic conversions were performed:
'_symmetry_cell_setting' value 'Orthorhombic' changed to 'orthorhombic'
according to '/home/saulius/struct/CIF-dictionaries/cif_core.dic'
dictionary named 'cif_core.dic' version 2.4.1 from 2010-06-29.

Automatic conversion script
Id: cif_fix_enum 1527 2010-12-29 10:47:43Z saulius 
;
_cod_original_sg_symbol_Hall '-P 2ac 2ab '
_cod_original_sg_symbol_H-M Pbca
_cod_database_code 7150774

loop_
_symmetry_equiv_pos_as_xyz
'x, y, z'
'-x+1/2, -y, z+1/2'
'x+1/2, -y+1/2, -z'
'-x, y+1/2, -z+1/2'
'-x, -y, -z'
'x-1/2, y, -z-1/2'
'-x-1/2, y-1/2, z'
'x, -y-1/2, z-1/2'

loop_
_atom_site_label
_atom_site_type_symbol
_atom_site_fract_x
_atom_site_fract_y
_atom_site_fract_z
_atom_site_U_iso_or_equiv
_atom_site_adp_type
_atom_site_occupancy
_atom_site_symmetry_multiplicity
_atom_site_calc_flag
_atom_site_refinement_flags
_atom_site_disorder_assembly
_atom_site_disorder_group
Cl1 Cl 0.49948(7) 0.71496(7) 1.05398(9) 0.0989(5) Uani 1 1 d . . .
O1 O 0.56610(13) 0.64277(14) 0.8152(2) 0.0819(9) Uani 1 1 d . . .
C22 C 0.7122(2) 0.9185(3) 0.8484(4) 0.1011(11) Uani 1 1 d U . .
H22A H 0.7535 0.9608 0.8535 0.152 Uiso 1 1 calc R . .
H22B H 0.7071 0.8995 0.7857 0.152 Uiso 1 1 calc R . .
H22C H 0.7223 0.8667 0.8864 0.152 Uiso 1 1 calc R . .
N1 N 0.43360(13) 0.91737(15) 0.8398(2) 0.0590(7) Uani 1 1 d . . .
C1 C 0.45704(16) 0.62308(17) 0.9027(2) 0.0558(8) Uani 1 1 d . . .
C2 C 0.45144(18) 0.62979(19) 0.9967(3) 0.0635(9) Uani 1 1 d . . .
C3 C 0.4103(2) 0.5682(2) 1.0469(3) 0.0825(12) Uani 1 1 d . . .
H3 H 0.4083 0.5732 1.1105 0.099 Uiso 1 1 calc R . .
C4 C 0.3723(2) 0.4996(2) 1.0042(4) 0.0891(14) Uani 1 1 d . . .
H4 H 0.3441 0.4583 1.0384 0.107 Uiso 1 1 calc R . .
C5 C 0.3758(2) 0.4917(2) 0.9115(4) 0.0836(12) Uani 1 1 d . . .
H5 H 0.3490 0.4457 0.8821 0.100 Uiso 1 1 calc R . .
C6 C 0.41864(17) 0.5514(2) 0.8610(3) 0.0717(10) Uani 1 1 d . . .
H6 H 0.4221 0.5438 0.7978 0.086 Uiso 1 1 calc R . .
C7 C 0.50942(16) 0.6807(2) 0.8472(3) 0.0587(8) Uani 1 1 d . . .
C8 C 0.49926(15) 0.77740(19) 0.8343(3) 0.0560(8) Uani 1 1 d . . .
C9 C 0.43261(15) 0.82349(19) 0.8419(2) 0.0564(8) Uani 1 1 d . . .
C10 C 0.50094(15) 0.9640(2) 0.8618(3) 0.0573(8) Uani 1 1 d . . .
C11 C 0.56870(16) 0.92118(19) 0.8517(3) 0.0586(8) Uani 1 1 d . . .
C12 C 0.56874(18) 0.8301(2) 0.8058(3) 0.0699(10) Uani 1 1 d . . .
H12A H 0.6144 0.7969 0.8229 0.084 Uiso 1 1 calc R . .
H12B H 0.5689 0.8378 0.7396 0.084 Uiso 1 1 calc R . .
C13 C 0.35614(16) 0.78090(18) 0.8505(3) 0.0635(10) Uani 1 1 d . . .
C14 C 0.3118(2) 0.7956(2) 0.9265(4) 0.0831(13) Uani 1 1 d . . .
H14 H 0.3309 0.8291 0.9756 0.100 Uiso 1 1 calc R . .
C15 C 0.2386(2) 0.7607(3) 0.9303(5) 0.116(2) Uani 1 1 d . . .
H15 H 0.2083 0.7711 0.9816 0.139 Uiso 1 1 calc R . .
C16 C 0.2110(3) 0.7111(3) 0.8587(6) 0.125(3) Uani 1 1 d . . .
H16 H 0.1615 0.6884 0.8613 0.150 Uiso 1 1 calc R . .
C17 C 0.2537(3) 0.6946(3) 0.7853(5) 0.116(2) Uani 1 1 d . . .
H17 H 0.2344 0.6594 0.7377 0.140 Uiso 1 1 calc R . .
C18 C 0.3272(2) 0.7296(2) 0.7792(4) 0.0881(13) Uani 1 1 d . . .
H18 H 0.3567 0.7186 0.7273 0.106 Uiso 1 1 calc R . .
C19 C 0.36359(18) 0.9686(2) 0.8221(3) 0.0756(11) Uani 1 1 d . . .
H19A H 0.3436 0.9911 0.8790 0.113 Uiso 1 1 calc R . .
H19B H 0.3266 0.9297 0.7936 0.113 Uiso 1 1 calc R . .
H19C H 0.3747 1.0185 0.7820 0.113 Uiso 1 1 calc R . .
C20 C 0.49033(18) 1.0580(2) 0.8964(3) 0.0690(10) Uani 1 1 d . . .
H20A H 0.5364 1.0782 0.9256 0.104 Uiso 1 1 calc R . .
H20B H 0.4493 1.0591 0.9400 0.104 Uiso 1 1 calc R . .
H20C H 0.4784 1.0974 0.8459 0.104 Uiso 1 1 calc R . .
C21 C 0.6412(2) 0.9619(3) 0.8785(4) 0.1011(11) Uani 1 1 d U . .
O2 O 0.64906(17) 1.0309(3) 0.9192(4) 0.173(2) Uani 1 1 d . . .

loop_
_atom_site_aniso_label
_atom_site_aniso_U_11
_atom_site_aniso_U_22
_atom_site_aniso_U_33
_atom_site_aniso_U_23
_atom_site_aniso_U_13
_atom_site_aniso_U_12
Cl1 0.1438(11) 0.0798(7) 0.0731(9) -0.0142(5) -0.0215(6) -0.0093(5)
O1 0.0794(16) 0.0637(13) 0.102(2) -0.0056(13) 0.0303(14) 0.0063(11)
C22 0.0662(16) 0.113(2) 0.124(3) -0.033(2) -0.0015(16) -0.0098(14)
N1 0.0548(14) 0.0478(12) 0.074(2) 0.0014(12) -0.0024(12) -0.0012(10)
C1 0.0563(16) 0.0510(15) 0.060(3) -0.0034(14) 0.0031(14) 0.0062(12)
C2 0.0700(19) 0.0551(17) 0.065(3) -0.0038(15) -0.0001(17) 0.0086(13)
C3 0.101(3) 0.075(2) 0.071(3) 0.012(2) 0.018(2) 0.016(2)
C4 0.088(3) 0.064(2) 0.115(5) 0.013(2) 0.027(2) -0.0013(17)
C5 0.082(2) 0.062(2) 0.106(4) -0.003(2) 0.007(2) -0.0080(16)
C6 0.074(2) 0.0627(19) 0.078(3) -0.0109(17) 0.0056(18) -0.0078(15)
C7 0.0589(17) 0.0556(17) 0.061(2) -0.0087(15) 0.0022(15) 0.0014(12)
C8 0.0546(18) 0.0525(17) 0.061(2) -0.0049(14) 0.0032(14) -0.0049(11)
C9 0.0555(17) 0.0534(15) 0.060(2) -0.0020(13) -0.0036(14) -0.0058(12)
C10 0.0643(19) 0.0531(16) 0.055(2) -0.0002(14) 0.0004(14) -0.0070(12)
C11 0.0549(17) 0.0571(16) 0.064(2) -0.0025(14) 0.0051(15) -0.0093(12)
C12 0.0663(19) 0.0615(17) 0.082(3) -0.0083(17) 0.0165(17) -0.0085(14)
C13 0.0495(16) 0.0486(16) 0.092(3) 0.0052(16) -0.0084(17) -0.0001(11)
C14 0.0569(19) 0.067(2) 0.126(4) 0.011(2) 0.008(2) -0.0034(15)
C15 0.062(2) 0.077(2) 0.209(7) 0.020(3) 0.023(3) -0.001(2)
C16 0.060(3) 0.073(3) 0.242(9) 0.022(4) -0.016(4) -0.011(2)
C17 0.087(3) 0.068(2) 0.195(7) 0.002(3) -0.063(4) -0.010(2)
C18 0.081(2) 0.067(2) 0.117(4) -0.001(2) -0.036(2) -0.0064(16)
C19 0.067(2) 0.0608(18) 0.099(4) 0.0145(18) -0.0132(18) 0.0022(14)
C20 0.081(2) 0.0518(17) 0.075(3) -0.0065(16) 0.0003(17) -0.0039(13)
C21 0.0662(16) 0.113(2) 0.124(3) -0.033(2) -0.0015(16) -0.0098(14)
O2 0.084(2) 0.140(3) 0.294(6) -0.117(4) -0.011(3) -0.0237(18)

loop_
_atom_type_symbol
_atom_type_description
_atom_type_scat_dispersion_real
_atom_type_scat_dispersion_imag
_atom_type_scat_source
C C 0.0033 0.0016 'International Tables Vol C Tables 4.2.6.8 and 6.1.1.4'
H H 0.0000 0.0000 'International Tables Vol C Tables 4.2.6.8 and 6.1.1.4'
Cl Cl 0.1484 0.1585 'International Tables Vol C Tables 4.2.6.8 and 6.1.1.4'
N N 0.0061 0.0033 'International Tables Vol C Tables 4.2.6.8 and 6.1.1.4'
O O 0.0106 0.0060 'International Tables Vol C Tables 4.2.6.8 and 6.1.1.4'

loop_
_geom_angle_atom_site_label_1
_geom_angle_atom_site_label_2
_geom_angle_atom_site_label_3
_geom_angle
_geom_angle_site_symmetry_1
_geom_angle_site_symmetry_3
_geom_angle_publ_flag
C21 C22 H22A 109.5 . . ?
C21 C22 H22B 109.5 . . ?
H22A C22 H22B 109.5 . . ?
C21 C22 H22C 109.5 . . ?
H22A C22 H22C 109.5 . . ?
H22B C22 H22C 109.5 . . ?
C9 N1 C10 119.7(2) . . ?
C9 N1 C19 120.6(2) . . ?
C10 N1 C19 119.5(2) . . ?
C2 C1 C6 116.9(3) . . ?
C2 C1 C7 122.8(3) . . ?
C6 C1 C7 119.7(3) . . ?
C3 C2 C1 121.3(3) . . ?
C3 C2 Cl1 118.8(3) . . ?
C1 C2 Cl1 119.9(2) . . ?
C4 C3 C2 120.4(4) . . ?
C4 C3 H3 119.8 . . ?
C2 C3 H3 119.8 . . ?
C5 C4 C3 119.8(4) . . ?
C5 C4 H4 120.1 . . ?
C3 C4 H4 120.1 . . ?
C4 C5 C6 120.2(4) . . ?
C4 C5 H5 119.9 . . ?
C6 C5 H5 119.9 . . ?
C5 C6 C1 121.3(4) . . ?
C5 C6 H6 119.3 . . ?
C1 C6 H6 119.3 . . ?
O1 C7 C8 119.8(3) . . ?
O1 C7 C1 116.2(3) . . ?
C8 C7 C1 123.8(3) . . ?
C9 C8 C7 126.1(3) . . ?
C9 C8 C12 117.5(3) . . ?
C7 C8 C12 116.4(2) . . ?
C8 C9 N1 119.3(2) . . ?
C8 C9 C13 124.9(3) . . ?
N1 C9 C13 115.9(2) . . ?
C11 C10 N1 119.0(3) . . ?
C11 C10 C20 125.6(3) . . ?
N1 C10 C20 115.4(2) . . ?
C10 C11 C21 122.9(3) . . ?
C10 C11 C12 117.8(3) . . ?
C21 C11 C12 119.1(3) . . ?
C11 C12 C8 109.9(3) . . ?
C11 C12 H12A 109.7 . . ?
C8 C12 H12A 109.7 . . ?
C11 C12 H12B 109.7 . . ?
C8 C12 H12B 109.7 . . ?
H12A C12 H12B 108.2 . . ?
C14 C13 C18 119.1(3) . . ?
C14 C13 C9 120.8(3) . . ?
C18 C13 C9 120.0(4) . . ?
C13 C14 C15 119.9(5) . . ?
C13 C14 H14 120.0 . . ?
C15 C14 H14 120.0 . . ?
C16 C15 C14 120.0(5) . . ?
C16 C15 H15 120.0 . . ?
C14 C15 H15 120.0 . . ?
C17 C16 C15 120.9(5) . . ?
C17 C16 H16 119.6 . . ?
C15 C16 H16 119.6 . . ?
C16 C17 C18 120.4(5) . . ?
C16 C17 H17 119.8 . . ?
C18 C17 H17 119.8 . . ?
C13 C18 C17 119.7(5) . . ?
C13 C18 H18 120.1 . . ?
C17 C18 H18 120.1 . . ?
N1 C19 H19A 109.5 . . ?
N1 C19 H19B 109.5 . . ?
H19A C19 H19B 109.5 . . ?
N1 C19 H19C 109.5 . . ?
H19A C19 H19C 109.5 . . ?
H19B C19 H19C 109.5 . . ?
C10 C20 H20A 109.5 . . ?
C10 C20 H20B 109.5 . . ?
H20A C20 H20B 109.5 . . ?
C10 C20 H20C 109.5 . . ?
H20A C20 H20C 109.5 . . ?
H20B C20 H20C 109.5 . . ?
O2 C21 C11 126.0(4) . . ?
O2 C21 C22 115.2(3) . . ?
C11 C21 C22 118.7(4) . . ?

loop_
_geom_bond_atom_site_label_1
_geom_bond_atom_site_label_2
_geom_bond_distance
_geom_bond_site_symmetry_2
_geom_bond_publ_flag
Cl1 C2 1.728(3) . ?
O1 C7 1.232(3) . ?
C22 C21 1.465(5) . ?
C22 H22A 0.9600 . ?
C22 H22B 0.9600 . ?
C22 H22C 0.9600 . ?
N1 C9 1.386(4) . ?
N1 C10 1.404(3) . ?
N1 C19 1.464(4) . ?
C1 C2 1.376(5) . ?
C1 C6 1.393(4) . ?
C1 C7 1.490(4) . ?
C2 C3 1.372(5) . ?
C3 C4 1.362(6) . ?
C3 H3 0.9300 . ?
C4 C5 1.355(6) . ?
C4 H4 0.9300 . ?
C5 C6 1.371(5) . ?
C5 H5 0.9300 . ?
C6 H6 0.9300 . ?
C7 C8 1.450(4) . ?
C8 C9 1.357(4) . ?
C8 C12 1.503(4) . ?
C9 C13 1.486(4) . ?
C10 C11 1.353(4) . ?
C10 C20 1.488(4) . ?
C11 C21 1.459(5) . ?
C11 C12 1.502(4) . ?
C12 H12A 0.9700 . ?
C12 H12B 0.9700 . ?
C13 C14 1.369(6) . ?
C13 C18 1.381(5) . ?
C14 C15 1.385(5) . ?
C14 H14 0.9300 . ?
C15 C16 1.363(8) . ?
C15 H15 0.9300 . ?
C16 C17 1.327(9) . ?
C16 H16 0.9300 . ?
C17 C18 1.390(6) . ?
C17 H17 0.9300 . ?
C18 H18 0.9300 . ?
C19 H19A 0.9600 . ?
C19 H19B 0.9600 . ?
C19 H19C 0.9600 . ?
C20 H20A 0.9600 . ?
C20 H20B 0.9600 . ?
C20 H20C 0.9600 . ?
C21 O2 1.187(5) . ?

loop_
_cod_related_entry_id
_cod_related_entry_database
_cod_related_entry_code
1 ChemSpider 25944694
